data_2101033
loop_
_publ_author_name
'Desgranges, L.'
'Grebille, D.'
'Calvarin, G.'
'Chevrier, G.'
'Floquet, N.'
'Niepce, J.-C.'

_publ_section_title
;
 Hydrogen thermal motion in calcium hydroxide: Ca(OH)~2~
;
_journal_issue 5
_journal_name_full 'Acta Crystallographica Section B'
_journal_page_first 812
_journal_page_last 817
_journal_paper_doi 10.1107/S0108768193003556
_journal_volume 49
_journal_year 1993
_chemical_formula_sum 'Ca H2 O2'
_chemical_formula_weight 74
_symmetry_cell_setting trigonal
_symmetry_space_group_name_Hall '-P 3 2"'
_symmetry_space_group_name_H-M 'P -3 m 1'
_cell_angle_alpha 90.0
_cell_angle_beta 90.0
_cell_angle_gamma 120.0
_cell_formula_units_Z 1
_cell_length_a 3.589(8)
_cell_length_b 3.589(8)
_cell_length_c 4.9111(14)
_cell_volume 54.8
_diffrn_radiation_probe neutron
_diffrn_radiation_type neutron
_diffrn_radiation_wavelength 0.833(5)
_exptl_absorpt_coefficient_mu 0.1195
_exptl_crystal_density_diffrn 2.26
_exptl_crystal_F_000 9.028
_cod_data_source_file du0369.cif
_cod_original_formula_sum 'H2 Ca O2'
_cod_database_code 2101033

loop_
_atom_site_label
_atom_site_fract_x
_atom_site_fract_y
_atom_site_fract_z
Ca .0 .0 .0
O(1) .3333 .6667 -.2341
O(2) .3333 .6667 .2341
H(1) .3333 .6667 -.4248
H(2) .3333 .6667 .4248

loop_
_geom_bond_atom_site_label_1
_geom_bond_atom_site_label_2
_geom_bond_distance
O(1) H(1) .936
O(2) H(2) .936
